data_7107165
loop_
_publ_author_name
'Feijun Wang'
'Mingliang Qu'
'Feng Chen'
'Li Li'
'Min Shi'

_publ_section_title
;
 An unusual Me3SiI-promoted [4+2] annulation and reduction: an efficient
 approach to construct 4H-benzopyrans
;
_journal_name_full Chem.Commun.
_journal_page_first 437
_journal_paper_doi 10.1039/c1cc16028a
_journal_volume 48
_journal_year 2012
_chemical_formula_sum 'C14 H13 Br O3'
_chemical_formula_weight 309.15
_chemical_name_systematic
;
?
;
_space_group_IT_number 14
_symmetry_cell_setting monoclinic
_symmetry_space_group_name_Hall '-P 2ybc'
_symmetry_space_group_name_H-M 'P 1 21/c 1'
_atom_sites_solution_hydrogens geom
_atom_sites_solution_primary direct
_atom_sites_solution_secondary difmap
_audit_creation_method SHELXL-97
_cell_angle_alpha 90.00
_cell_angle_beta 92.902(8)
_cell_angle_gamma 90.00
_cell_formula_units_Z 4
_cell_length_a 9.081(4)
_cell_length_b 20.421(9)
_cell_length_c 6.813(3)
_cell_measurement_reflns_used 2266
_cell_measurement_temperature 133(2)
_cell_measurement_theta_max 29.07
_cell_measurement_theta_min 2.46
_cell_volume 1261.8(10)
_computing_cell_refinement 'Bruker SAINT'
_computing_data_collection 'Bruker APEX2'
_computing_data_reduction 'Bruker SAINT'
_computing_molecular_graphics 'Bruker SHELXTL'
_computing_publication_material 'Bruker SHELXTL'
_computing_structure_refinement 'SHELXL-97 (Sheldrick, 1997)'
_computing_structure_solution 'SHELXS-97 (Sheldrick, 1990)'
_diffrn_ambient_temperature 133(2)
_diffrn_measured_fraction_theta_full 0.991
_diffrn_measured_fraction_theta_max 0.991
_diffrn_measurement_device_type 'Bruker APEX-II CCD'
_diffrn_measurement_method '\f and \w scans'
_diffrn_radiation_monochromator graphite
_diffrn_radiation_source 'fine-focus sealed tube'
_diffrn_radiation_type MoK\a
_diffrn_radiation_wavelength 0.71073
_diffrn_reflns_av_R_equivalents 0.0000
_diffrn_reflns_av_sigmaI/netI 0.0519
_diffrn_reflns_limit_h_max 10
_diffrn_reflns_limit_h_min 0
_diffrn_reflns_limit_k_max 0
_diffrn_reflns_limit_k_min -24
_diffrn_reflns_limit_l_max 8
_diffrn_reflns_limit_l_min -8
_diffrn_reflns_number 2207
_diffrn_reflns_theta_full 25.03
_diffrn_reflns_theta_max 25.03
_diffrn_reflns_theta_min 1.99
_diffrn_standards_number 0
_exptl_absorpt_coefficient_mu 3.255
_exptl_absorpt_correction_T_max 0.5622
_exptl_absorpt_correction_T_min 0.4626
_exptl_absorpt_correction_type multi-scan
_exptl_absorpt_process_details twinabs
_exptl_crystal_colour colourless
_exptl_crystal_density_diffrn 1.627
_exptl_crystal_density_method 'not measured'
_exptl_crystal_description block
_exptl_crystal_F_000 624
_exptl_crystal_size_max 0.28
_exptl_crystal_size_mid 0.25
_exptl_crystal_size_min 0.20
_refine_diff_density_max 2.091
_refine_diff_density_min -1.318
_refine_diff_density_rms 0.140
_refine_ls_extinction_method none
_refine_ls_goodness_of_fit_ref 1.105
_refine_ls_hydrogen_treatment constr
_refine_ls_matrix_type full
_refine_ls_number_parameters 165
_refine_ls_number_reflns 2207
_refine_ls_number_restraints 0
_refine_ls_restrained_S_all 1.105
_refine_ls_R_factor_all 0.0686
_refine_ls_R_factor_gt 0.0527
_refine_ls_shift/su_max 0.000
_refine_ls_shift/su_mean 0.000
_refine_ls_structure_factor_coef Fsqd
_refine_ls_weighting_details 'calc w=1/[\s^2^(Fo^2^)+(0.0850P)^2^+1.9706P] where P=(Fo^2^+2Fc^2^)/3'
_refine_ls_weighting_scheme calc
_refine_ls_wR_factor_gt 0.1484
_refine_ls_wR_factor_ref 0.1586
_reflns_number_gt 1802
_reflns_number_total 2207
_reflns_threshold_expression >2sigma(I)
_cod_data_source_file c1cc16028a.txt
_cod_data_source_block dm11275
_cod_original_sg_symbol_H-M P2(1)/c
_cod_database_code 7107165

loop_
_symmetry_equiv_pos_as_xyz
'x, y, z'
'-x, y+1/2, -z+1/2'
'-x, -y, -z'
'x, -y-1/2, z-1/2'

loop_
_atom_site_label
_atom_site_type_symbol
_atom_site_fract_x
_atom_site_fract_y
_atom_site_fract_z
_atom_site_U_iso_or_equiv
_atom_site_adp_type
_atom_site_occupancy
_atom_site_symmetry_multiplicity
_atom_site_calc_flag
_atom_site_refinement_flags
Br1 Br 1.35812(6) 0.39396(3) 0.79928(10) 0.0301(3) Uani 1 1 d .
C1 C 1.1641(6) 0.3575(3) 0.7804(9) 0.0212(12) Uani 1 1 d .
C2 C 1.1500(6) 0.2900(3) 0.7786(9) 0.0212(12) Uani 1 1 d .
H2 H 1.2349 0.2628 0.7858 0.025 Uiso 1 1 calc R
C3 C 1.0098(6) 0.2628(3) 0.7661(8) 0.0183(12) Uani 1 1 d .
C4 C 0.9911(6) 0.1894(3) 0.7636(8) 0.0189(12) Uani 1 1 d .
H4A H 1.0385 0.1709 0.6481 0.023 Uiso 1 1 calc R
H4B H 1.0404 0.1704 0.8834 0.023 Uiso 1 1 calc R
C5 C 0.8304(6) 0.1712(3) 0.7547(8) 0.0196(12) Uani 1 1 d .
C6 C 0.7947(7) 0.1015(3) 0.7513(9) 0.0239(13) Uani 1 1 d .
C7 C 0.6325(6) 0.0823(3) 0.7366(11) 0.0348(16) Uani 1 1 d .
H7A H 0.6021 0.0748 0.5968 0.042 Uiso 1 1 calc R
H7B H 0.6200 0.0406 0.8078 0.042 Uiso 1 1 calc R
C8 C 0.5336(7) 0.1331(3) 0.8193(11) 0.0318(14) Uani 1 1 d .
H8A H 0.5524 0.1357 0.9635 0.038 Uiso 1 1 calc R
H8B H 0.4294 0.1202 0.7930 0.038 Uiso 1 1 calc R
C9 C 0.5598(6) 0.2004(3) 0.7281(9) 0.0240(13) Uani 1 1 d .
H9A H 0.5234 0.2005 0.5886 0.029 Uiso 1 1 calc R
H9B H 0.5052 0.2344 0.7985 0.029 Uiso 1 1 calc R
C10 C 0.7218(6) 0.2154(3) 0.7423(8) 0.0189(12) Uani 1 1 d .
C11 C 0.8892(6) 0.3039(3) 0.7535(8) 0.0177(11) Uani 1 1 d .
C12 C 0.9037(6) 0.3725(3) 0.7520(9) 0.0204(12) Uani 1 1 d .
C13 C 1.0456(6) 0.4002(3) 0.7656(8) 0.0192(12) Uani 1 1 d .
H13 H 1.0596 0.4462 0.7647 0.023 Uiso 1 1 calc R
C14 C 0.7895(7) 0.4778(3) 0.7422(10) 0.0297(14) Uani 1 1 d .
H14A H 0.8434 0.4919 0.8631 0.045 Uiso 1 1 calc R
H14B H 0.6911 0.4976 0.7354 0.045 Uiso 1 1 calc R
H14C H 0.8433 0.4917 0.6282 0.045 Uiso 1 1 calc R
O1 O 0.7438(4) 0.28158(18) 0.7403(6) 0.0218(9) Uani 1 1 d .
O2 O 0.8921(5) 0.05990(19) 0.7562(7) 0.0325(10) Uani 1 1 d .
O3 O 0.7759(4) 0.40788(18) 0.7418(7) 0.0264(10) Uani 1 1 d .

loop_
_atom_site_aniso_label
_atom_site_aniso_U_11
_atom_site_aniso_U_22
_atom_site_aniso_U_33
_atom_site_aniso_U_23
_atom_site_aniso_U_13
_atom_site_aniso_U_12
Br1 0.0176(3) 0.0273(4) 0.0450(4) 0.0032(3) -0.0008(3) -0.0038(2)
C1 0.017(3) 0.025(3) 0.022(3) 0.001(2) 0.000(2) -0.003(2)
C2 0.015(3) 0.023(3) 0.026(3) 0.000(2) 0.000(2) 0.007(2)
C3 0.022(3) 0.021(3) 0.012(3) 0.000(2) 0.003(2) 0.000(2)
C4 0.022(3) 0.021(3) 0.013(3) 0.002(2) 0.000(2) 0.005(2)
C5 0.020(3) 0.022(3) 0.017(3) -0.001(2) 0.002(2) 0.001(2)
C6 0.025(3) 0.021(3) 0.025(3) 0.004(3) 0.001(2) -0.004(2)
C7 0.028(3) 0.021(3) 0.055(5) 0.009(3) -0.005(3) -0.003(3)
C8 0.024(3) 0.034(3) 0.037(4) 0.002(3) -0.001(3) -0.009(3)
C9 0.020(3) 0.021(3) 0.031(3) -0.001(3) -0.001(2) -0.001(2)
C10 0.023(3) 0.020(3) 0.014(3) -0.001(2) 0.003(2) -0.002(2)
C11 0.014(3) 0.020(3) 0.020(3) -0.002(2) 0.002(2) -0.002(2)
C12 0.016(3) 0.020(3) 0.026(3) -0.002(2) 0.001(2) 0.006(2)
C13 0.018(3) 0.017(3) 0.023(3) -0.005(2) 0.002(2) -0.002(2)
C14 0.027(3) 0.014(3) 0.047(4) -0.005(3) 0.000(3) -0.001(2)
O1 0.017(2) 0.017(2) 0.031(2) -0.0020(17) 0.0000(17) -0.0016(15)
O2 0.029(2) 0.018(2) 0.049(3) 0.004(2) -0.005(2) 0.0053(18)
O3 0.023(2) 0.017(2) 0.039(3) -0.0009(18) 0.0009(19) 0.0048(16)

loop_
_atom_type_symbol
_atom_type_description
_atom_type_scat_dispersion_real
_atom_type_scat_dispersion_imag
_atom_type_scat_source
C C 0.0033 0.0016 'International Tables Vol C Tables 4.2.6.8 and 6.1.1.4'
H H 0.0000 0.0000 'International Tables Vol C Tables 4.2.6.8 and 6.1.1.4'
O O 0.0106 0.0060 'International Tables Vol C Tables 4.2.6.8 and 6.1.1.4'
Br Br -0.2901 2.4595 'International Tables Vol C Tables 4.2.6.8 and 6.1.1.4'

loop_
_geom_angle_atom_site_label_1
_geom_angle_atom_site_label_2
_geom_angle_atom_site_label_3
_geom_angle
C13 C1 C2 123.7(5)
C13 C1 Br1 118.1(4)
C2 C1 Br1 118.2(4)
C1 C2 C3 119.0(5)
C1 C2 H2 120.5
C3 C2 H2 120.5
C11 C3 C2 118.9(5)
C11 C3 C4 121.1(5)
C2 C3 C4 120.1(5)
C5 C4 C3 110.7(4)
C5 C4 H4A 109.5
C3 C4 H4A 109.5
C5 C4 H4B 109.5
C3 C4 H4B 109.5
H4A C4 H4B 108.1
C10 C5 C6 119.7(5)
C10 C5 C4 123.2(5)
C6 C5 C4 117.1(5)
O2 C6 C5 121.1(5)
O2 C6 C7 121.2(5)
C5 C6 C7 117.7(5)
C8 C7 C6 113.1(5)
C8 C7 H7A 108.9
C6 C7 H7A 108.9
C8 C7 H7B 108.9
C6 C7 H7B 108.9
H7A C7 H7B 107.8
C7 C8 C9 111.1(5)
C7 C8 H8A 109.4
C9 C8 H8A 109.4
C7 C8 H8B 109.4
C9 C8 H8B 109.4
H8A C8 H8B 108.0
C10 C9 C8 109.1(5)
C10 C9 H9A 109.9
C8 C9 H9A 109.9
C10 C9 H9B 109.9
C8 C9 H9B 109.9
H9A C9 H9B 108.3
C5 C10 O1 124.1(5)
C5 C10 C9 125.8(5)
O1 C10 C9 110.1(5)
C3 C11 O1 123.5(5)
C3 C11 C12 122.2(5)
O1 C11 C12 114.4(5)
O3 C12 C13 124.4(5)
O3 C12 C11 116.6(5)
C13 C12 C11 119.0(5)
C1 C13 C12 117.3(5)
C1 C13 H13 121.3
C12 C13 H13 121.3
O3 C14 H14A 109.5
O3 C14 H14B 109.5
H14A C14 H14B 109.5
O3 C14 H14C 109.5
H14A C14 H14C 109.5
H14B C14 H14C 109.5
C10 O1 C11 117.4(4)
C12 O3 C14 117.0(5)

loop_
_geom_bond_atom_site_label_1
_geom_bond_atom_site_label_2
_geom_bond_distance
Br1 C1 1.911(5)
C1 C13 1.384(8)
C1 C2 1.384(8)
C2 C3 1.388(8)
C2 H2 0.9500
C3 C11 1.379(8)
C3 C4 1.509(7)
C4 C5 1.504(7)
C4 H4A 0.9900
C4 H4B 0.9900
C5 C10 1.336(8)
C5 C6 1.459(8)
C6 O2 1.226(7)
C6 C7 1.522(8)
C7 C8 1.501(9)
C7 H7A 0.9900
C7 H7B 0.9900
C8 C9 1.532(8)
C8 H8A 0.9900
C8 H8B 0.9900
C9 C10 1.501(8)
C9 H9A 0.9900
C9 H9B 0.9900
C10 O1 1.367(6)
C11 O1 1.395(6)
C11 C12 1.407(8)
C12 O3 1.365(7)
C12 C13 1.406(8)
C13 H13 0.9500
C14 O3 1.433(7)
C14 H14A 0.9800
C14 H14B 0.9800
C14 H14C 0.9800
